data_7716811
loop_
_publ_author_name
'Tersch&#xfc;ren, Tatjana'
'Schnakenburg, Gregor'
'Streubel, Rainer'

_publ_section_title
;
 Tapping into the coordinative potential of a <i>C</i>-functional
 1,4-diphosphabarrelene using two sets of complementary ligand centres.
;
_journal_issue 32
_journal_name_full 'Dalton transactions (Cambridge, England : 2003)'
_journal_page_first 13335
_journal_page_last 13339
_journal_paper_doi 10.1039/d4dt01817f
_journal_volume 53
_journal_year 2024
_chemical_formula_moiety 'C24 H46 B2 N4 P2 Se2, C H2 Cl2'
_chemical_formula_sum 'C25 H48 B2 Cl2 N4 P2 Se2'
_chemical_formula_weight 717.05
_chemical_name_systematic TT-893
_space_group_crystal_system monoclinic
_space_group_IT_number 14
_space_group_name_Hall '-P 2yn'
_space_group_name_H-M_alt 'P 1 21/n 1'
_atom_sites_solution_hydrogens mixed
_audit_creation_date 2023-11-14
_audit_creation_method
;
Olex2 1.2
(compiled 2018.05.29 svn.r3508 for OlexSys, GUI svn.r5506)
;
_audit_update_record
;
2024-06-17 deposited with the CCDC.	2024-07-19 downloaded from the CCDC.
;
_cell_angle_alpha 90
_cell_angle_beta 101.475(6)
_cell_angle_gamma 90
_cell_formula_units_Z 4
_cell_length_a 9.5526(7)
_cell_length_b 15.9233(12)
_cell_length_c 23.092(2)
_cell_measurement_reflns_used 6362
_cell_measurement_temperature 100
_cell_measurement_theta_max 73.419
_cell_measurement_theta_min 3.906
_cell_volume 3442.3(5)
_computing_cell_refinement 'SAINT V8.40B (?, 2016)'
_computing_data_reduction 'SAINT V8.40B (?, 2016)'
_computing_molecular_graphics 'Olex2 (Dolomanov et al., 2009)'
_computing_publication_material 'Olex2 (Dolomanov et al., 2009)'
_computing_structure_refinement 'XL (Sheldrick, 2008)'
_computing_structure_solution 'SHELXT 2018/2 (Sheldrick, 2018)'
_diffrn_ambient_temperature 100.0
_diffrn_detector 'Bruker Photon100 detector'
_diffrn_detector_area_resol_mean 7.9
_diffrn_detector_type 'CMOS area detector'
_diffrn_measured_fraction_theta_full 0.999
_diffrn_measured_fraction_theta_max 0.999
_diffrn_measurement_device 'three-circle diffractometer'
_diffrn_measurement_device_type 'Bruker D8 Venture'
_diffrn_measurement_method '\w and \f scans'
_diffrn_radiation_monochromator 'mirror optics'
_diffrn_radiation_probe x-ray
_diffrn_radiation_type CuK\a
_diffrn_radiation_wavelength 1.54178
_diffrn_reflns_av_R_equivalents 0.1538
_diffrn_reflns_av_unetI/netI 0.0841
_diffrn_reflns_Laue_measured_fraction_full 0.999
_diffrn_reflns_Laue_measured_fraction_max 0.999
_diffrn_reflns_limit_h_max 11
_diffrn_reflns_limit_h_min -11
_diffrn_reflns_limit_k_max 19
_diffrn_reflns_limit_k_min -19
_diffrn_reflns_limit_l_max 27
_diffrn_reflns_limit_l_min -27
_diffrn_reflns_number 51353
_diffrn_reflns_point_group_measured_fraction_full 0.999
_diffrn_reflns_point_group_measured_fraction_max 0.999
_diffrn_reflns_theta_full 67.679
_diffrn_reflns_theta_max 67.744
_diffrn_reflns_theta_min 3.394
_diffrn_source 'microfocus sealed X-ray tube'
_diffrn_source_type 'Incoatec I\ms'
_exptl_absorpt_coefficient_mu 5.147
_exptl_absorpt_correction_T_max 0.7538
_exptl_absorpt_correction_T_min 0.4963
_exptl_absorpt_correction_type multi-scan
_exptl_absorpt_process_details
'SADABS-2016/2 (Bruker,2016/2) was used for absorption correction. wR2(int) was 0.1729 before and 0.0868 after correction. The Ratio of minimum to maximum transmission is 0.6584. The \l/2 correction factor is Not present.'
_exptl_crystal_colour 'clear colourless'
_exptl_crystal_colour_lustre clear
_exptl_crystal_colour_primary colourless
_exptl_crystal_density_diffrn 1.384
_exptl_crystal_description plate
_exptl_crystal_F_000 1472
_exptl_crystal_size_max 0.12
_exptl_crystal_size_mid 0.08
_exptl_crystal_size_min 0.01
_refine_diff_density_max 1.103
_refine_diff_density_min -0.859
_refine_diff_density_rms 0.101
_refine_ls_extinction_method none
_refine_ls_goodness_of_fit_ref 1.021
_refine_ls_hydrogen_treatment mixed
_refine_ls_matrix_type full
_refine_ls_number_parameters 405
_refine_ls_number_reflns 6234
_refine_ls_number_restraints 121
_refine_ls_restrained_S_all 1.067
_refine_ls_R_factor_all 0.0856
_refine_ls_R_factor_gt 0.0527
_refine_ls_shift/su_max 0.003
_refine_ls_shift/su_mean 0.000
_refine_ls_structure_factor_coef Fsqd
_refine_ls_weighting_details 'w=1/[\s^2^(Fo^2^)+(0.0544P)^2^+6.1864P] where P=(Fo^2^+2Fc^2^)/3'
_refine_ls_weighting_scheme calc
_refine_ls_wR_factor_gt 0.1219
_refine_ls_wR_factor_ref 0.1382
_reflns_Friedel_coverage 0.000
_reflns_number_gt 4443
_reflns_number_total 6234
_reflns_threshold_expression 'I > 2\s(I)'
_cod_data_source_file d4dt01817f2.cif
_cod_data_source_block B
_cod_depositor_comments 'Adding full bibliography for 7716810--7716811.cif.'
_cod_database_code 7716811
_shelx_shelxl_version_number 2017/1
_shelx_space_group_comment
;
The symmetry employed for this shelxl refinement is uniquely defined
by the following loop, which should always be used as a source of
symmetry information in preference to the above space-group names.
They are only intended as comments.
;
_shelx_estimated_absorpt_t_max 0.950
_shelx_estimated_absorpt_t_min 0.577
_olex2_refinement_description
;
1. Fixed Uiso
 At 1.2 times of:
  All C(H,H) groups, All C(H,H,H,H) groups
 At 1.5 times of:
  All B(H,H,H) groups, All C(H,H,H) groups
2. Restrained distances
 C7S-C6S = C5S-C6S = C5S-C4 = C6-C5 = C7-C6
 1.5 with sigma of 0.01
 C21-C20 = C21S-C20
 1.5 with sigma of 0.01
 B2-H2B = B2-H2A = B2-H2C = B1-H1B = B1-H1C = B1-H1A
 1.17 with sigma of 0.01
 C20-C21 \\sim C20-C21S
 with sigma of 0.02
 C22-C21 \\sim C22S-C21S
 with sigma of 0.02
 C20-C22 \\sim C20-C22S
 with sigma of 0.04
3. Rigid bond restraints
 Se2, C13
 with sigma for 1-2 distances of 0.001 and sigma for 1-3 distances of 0.001
 C10, C11
 with sigma for 1-2 distances of 0.001 and sigma for 1-3 distances of 0.001
 N3, C13
 with sigma for 1-2 distances of 0.001 and sigma for 1-3 distances of 0.001
4. Uiso/Uaniso restraints and constraints
C4 \\sim C5 \\sim C5S \\sim C6 \\sim C6S \\sim C7 \\sim C7S: within 2A with
sigma of 0.001 and sigma for terminal atoms of 0.002
Uanis(C13) \\sim Ueq, Uanis(Se2) \\sim Ueq, Uanis(C20) \\sim Ueq, Uanis(C22S)
\\sim Ueq, Uanis(C11) \\sim Ueq: with sigma of 0.001 and sigma for terminal
atoms of 0.002
5. Rigid body (RIGU) restrains
 C10
 with sigma for 1-2 distances of 0.001 and sigma for 1-3 distances of 0.001
6. Others
 Sof(H4BC)=Sof(H4BD)=Sof(C5S)=Sof(H5SA)=Sof(H5SB)=Sof(C6S)=Sof(H6SA)=Sof(H6SB)=
 Sof(C7S)=Sof(H7SA)=Sof(H7SB)=Sof(H7SC)=1-FVAR(1)
 Sof(H4AA)=Sof(H4AB)=Sof(C5)=Sof(H5A)=Sof(H5B)=Sof(C6)=Sof(H6A)=Sof(H6B)=
 Sof(C7)=Sof(H7A)=Sof(H7B)=Sof(H7C)=FVAR(1)
 Sof(H20D)=Sof(H20C)=Sof(C21S)=Sof(H21C)=Sof(H21D)=Sof(C22S)=Sof(H22D)=
 Sof(H22E)=Sof(H22F)=1-FVAR(2)
 Sof(H20A)=Sof(H20B)=Sof(C21)=Sof(H21A)=Sof(H21B)=Sof(C22)=Sof(H22A)=Sof(H22B)=
 Sof(H22C)=FVAR(2)
7.a Secondary CH2 refined with riding coordinates:
 C4(H4AA,H4AB), C4(H4BC,H4BD), C5(H5A,H5B), C5S(H5SA,H5SB), C6(H6A,H6B),
 C6S(H6SA,H6SB), C8(H8A,H8B), C9(H9A,H9B), C10(H10A,H10B), C15(H15A,H15B),
 C16(H16A,H16B), C17(H17A,H17B), C19(H19A,H19B), C20(H20A,H20B), C20(H20D,H20C),
  C21(H21A,H21B), C21S(H21C,H21D), C23(H23A,H23B), C24(H24A,H24B), C27(H27A,
 H27B)
7.b Idealised Me refined as rotating group:
 C7(H7A,H7B,H7C), C7S(H7SA,H7SB,H7SC), C11(H11A,H11B,H11C), C18(H18A,H18B,
 H18C), C22(H22A,H22B,H22C), C22S(H22D,H22E,H22F)
;
_olex2_submission_special_instructions 'No special instructions were received'

loop_
_space_group_symop_operation_xyz
'x, y, z'
'-x+1/2, y+1/2, -z+1/2'
'-x, -y, -z'
'x-1/2, -y-1/2, z-1/2'

loop_
_atom_site_label
_atom_site_type_symbol
_atom_site_fract_x
_atom_site_fract_y
_atom_site_fract_z
_atom_site_U_iso_or_equiv
_atom_site_adp_type
_atom_site_occupancy
_atom_site_site_symmetry_order
_atom_site_calc_flag
_atom_site_refinement_flags_posn
_atom_site_refinement_flags_adp
_atom_site_refinement_flags_occupancy
_atom_site_disorder_assembly
_atom_site_disorder_group
Se1 Se 1.02697(5) 0.92043(3) 0.72905(3) 0.03488(17) Uani 1 1 d . . . . .
Se2 Se 0.13289(5) 0.63314(4) 0.74167(3) 0.0441(2) Uani 1 1 d . U . . .
P1 P 0.69628(11) 0.61614(7) 0.68901(6) 0.0259(3) Uani 1 1 d . . . . .
P2 P 0.74070(11) 0.65386(8) 0.82629(6) 0.0270(3) Uani 1 1 d . . . . .
N1 N 0.8624(3) 0.7721(2) 0.69496(17) 0.0250(8) Uani 1 1 d . . . . .
N2 N 0.8907(3) 0.7977(2) 0.78959(17) 0.0255(9) Uani 1 1 d . . . . .
N3 N 0.3979(3) 0.6214(2) 0.70178(18) 0.0262(8) Uani 1 1 d . U . . .
N4 N 0.4301(4) 0.6450(2) 0.79709(18) 0.0269(9) Uani 1 1 d . . . . .
C1 C 0.7920(4) 0.7089(3) 0.7196(2) 0.0257(10) Uani 1 1 d . . . . .
C2 C 0.9228(4) 0.8261(3) 0.7383(2) 0.0267(10) Uani 1 1 d . . . . .
C3 C 0.8107(4) 0.7251(3) 0.7785(2) 0.0261(10) Uani 1 1 d . . . . .
C4 C 0.8761(6) 0.7786(4) 0.6331(2) 0.0422(9) Uani 1 1 d D U . . .
H4AA H 0.872882 0.722625 0.614222 0.051 Uiso 0.499(6) 1 calc R . P A 1
H4AB H 0.965708 0.807411 0.629350 0.051 Uiso 0.499(6) 1 calc R . P A 1
H4BC H 0.847836 0.723541 0.614497 0.051 Uiso 0.501(6) 1 calc R . P A 2
H4BD H 0.979036 0.785826 0.633054 0.051 Uiso 0.501(6) 1 calc R . P A 2
C5 C 0.7335(14) 0.8357(8) 0.6045(4) 0.0429(9) Uani 0.499(6) 1 d D U P A 1
H5A H 0.645866 0.804319 0.607654 0.051 Uiso 0.499(6) 1 calc R . P A 1
H5B H 0.734569 0.888509 0.627205 0.051 Uiso 0.499(6) 1 calc R . P A 1
C5S C 0.7985(10) 0.8439(6) 0.5934(5) 0.0429(9) Uani 0.501(6) 1 d D U P A 2
H5SA H 0.834212 0.844771 0.555987 0.052 Uiso 0.501(6) 1 calc R . P A 2
H5SB H 0.816933 0.899666 0.612288 0.052 Uiso 0.501(6) 1 calc R . P A 2
C6 C 0.7310(11) 0.8561(7) 0.5407(4) 0.0435(9) Uani 0.499(6) 1 d D U P A 1
H6A H 0.718208 0.803775 0.517067 0.052 Uiso 0.499(6) 1 calc R . P A 1
H6B H 0.823162 0.881668 0.536893 0.052 Uiso 0.499(6) 1 calc R . P A 1
C6S C 0.6403(10) 0.8271(6) 0.5802(5) 0.0433(9) Uani 0.501(6) 1 d D U P A 2
H6SA H 0.607794 0.817119 0.617733 0.052 Uiso 0.501(6) 1 calc R . P A 2
H6SB H 0.621018 0.775524 0.555943 0.052 Uiso 0.501(6) 1 calc R . P A 2
C7 C 0.6108(11) 0.9160(7) 0.5177(5) 0.0456(12) Uani 0.499(6) 1 d D U P A 1
H7A H 0.624461 0.940043 0.480099 0.068 Uiso 0.499(6) 1 calc GR . P A 1
H7B H 0.610034 0.961244 0.546403 0.068 Uiso 0.499(6) 1 calc GR . P A 1
H7C H 0.519584 0.885861 0.511459 0.068 Uiso 0.499(6) 1 calc GR . P A 1
C7S C 0.5568(12) 0.8989(7) 0.5479(5) 0.0451(11) Uani 0.501(6) 1 d D U P A 2
H7SA H 0.576507 0.902716 0.507879 0.068 Uiso 0.501(6) 1 calc GR . P A 2
H7SB H 0.585133 0.951352 0.569136 0.068 Uiso 0.501(6) 1 calc GR . P A 2
H7SC H 0.454535 0.889254 0.545502 0.068 Uiso 0.501(6) 1 calc GR . P A 2
C8 C 0.9405(5) 0.8377(3) 0.8476(2) 0.0290(11) Uani 1 1 d . . . . .
H8A H 0.875439 0.822034 0.874261 0.035 Uiso 1 1 calc R . . . .
H8B H 0.936654 0.899428 0.842708 0.035 Uiso 1 1 calc R . . . .
C9 C 1.0916(4) 0.8120(3) 0.8758(2) 0.0320(11) Uani 1 1 d . . . . .
H9A H 1.095294 0.750473 0.882046 0.038 Uiso 1 1 calc R . . . .
H9B H 1.156760 0.826176 0.848810 0.038 Uiso 1 1 calc R . . . .
C10 C 1.1414(6) 0.8559(4) 0.9343(3) 0.0439(13) Uani 1 1 d . U . . .
H10A H 1.123608 0.916935 0.928653 0.053 Uiso 1 1 calc R . . . .
H10B H 1.083466 0.835679 0.962574 0.053 Uiso 1 1 calc R . . . .
C11 C 1.2973(7) 0.8426(4) 0.9609(3) 0.0561(15) Uani 1 1 d . U . . .
H11A H 1.316037 0.782390 0.966969 0.084 Uiso 1 1 calc GR . . . .
H11B H 1.321257 0.871833 0.998933 0.084 Uiso 1 1 calc GR . . . .
H11C H 1.355907 0.864861 0.934091 0.084 Uiso 1 1 calc GR . . . .
C12 C 0.5437(4) 0.6288(3) 0.7232(2) 0.0267(11) Uani 1 1 d . . . . .
C13 C 0.3284(4) 0.6323(3) 0.7469(2) 0.0251(8) Uani 1 1 d . U . . .
C14 C 0.5619(4) 0.6436(3) 0.7821(2) 0.0268(10) Uani 1 1 d . . . . .
C15 C 0.3260(5) 0.6046(3) 0.6406(2) 0.0372(12) Uani 1 1 d . . . . .
H15A H 0.239877 0.570100 0.640798 0.045 Uiso 1 1 calc R . . . .
H15B H 0.390823 0.571726 0.620730 0.045 Uiso 1 1 calc R . . . .
C16 C 0.2827(6) 0.6841(4) 0.6059(3) 0.0442(14) Uani 1 1 d . . . . .
H16A H 0.369608 0.712935 0.598791 0.053 Uiso 1 1 calc R . . . .
H16B H 0.234528 0.722104 0.629645 0.053 Uiso 1 1 calc R . . . .
C17 C 0.1829(7) 0.6675(5) 0.5466(3) 0.0588(17) Uani 1 1 d . . . . .
H17A H 0.094411 0.640979 0.553998 0.071 Uiso 1 1 calc R . . . .
H17B H 0.156129 0.721953 0.526745 0.071 Uiso 1 1 calc R . . . .
C18 C 0.2457(9) 0.6122(5) 0.5056(3) 0.072(2) Uani 1 1 d . . . . .
H18A H 0.178650 0.607764 0.467608 0.107 Uiso 1 1 calc GR . . . .
H18B H 0.263767 0.556163 0.523048 0.107 Uiso 1 1 calc GR . . . .
H18C H 0.335779 0.636514 0.499300 0.107 Uiso 1 1 calc GR . . . .
C19 C 0.4007(5) 0.6554(3) 0.8564(2) 0.0361(12) Uani 1 1 d . . . . .
H19A H 0.304585 0.680477 0.853133 0.043 Uiso 1 1 calc R . . . .
H19B H 0.470978 0.695223 0.878663 0.043 Uiso 1 1 calc R . . . .
C20 C 0.4068(7) 0.5756(4) 0.8902(3) 0.0595(17) Uani 1 1 d D U . . .
H20A H 0.489823 0.543883 0.881923 0.071 Uiso 0.617(12) 1 calc R . P B 1
H20B H 0.430109 0.590956 0.932516 0.071 Uiso 0.617(12) 1 calc R . P B 1
H20D H 0.370543 0.530055 0.861907 0.071 Uiso 0.383(12) 1 calc R . P B 2
H20C H 0.508315 0.563081 0.906800 0.071 Uiso 0.383(12) 1 calc R . P B 2
C21 C 0.2886(8) 0.5164(5) 0.8834(4) 0.045(3) Uani 0.617(12) 1 d D . P B 1
H21A H 0.266256 0.496928 0.841851 0.054 Uiso 0.617(12) 1 calc R . P B 1
H21B H 0.203318 0.546134 0.891295 0.054 Uiso 0.617(12) 1 calc R . P B 1
C21S C 0.3290(16) 0.5720(9) 0.9379(6) 0.048(5) Uani 0.383(12) 1 d D . P B 2
H21C H 0.232207 0.595559 0.924021 0.057 Uiso 0.383(12) 1 calc R . P B 2
H21D H 0.378478 0.607366 0.970960 0.057 Uiso 0.383(12) 1 calc R . P B 2
C22 C 0.3160(11) 0.4404(6) 0.9234(5) 0.048(3) Uani 0.617(12) 1 d D . P B 1
H22A H 0.237523 0.400181 0.912404 0.072 Uiso 0.617(12) 1 calc GR . P B 1
H22B H 0.322280 0.457914 0.964516 0.072 Uiso 0.617(12) 1 calc GR . P B 1
H22C H 0.405986 0.413816 0.919188 0.072 Uiso 0.617(12) 1 calc GR . P B 1
C22S C 0.316(2) 0.4842(11) 0.9600(9) 0.068(5) Uani 0.383(12) 1 d D U P B 2
H22D H 0.247269 0.452621 0.930813 0.102 Uiso 0.383(12) 1 calc GR . P B 2
H22E H 0.282334 0.486233 0.997445 0.102 Uiso 0.383(12) 1 calc GR . P B 2
H22F H 0.409185 0.456480 0.966204 0.102 Uiso 0.383(12) 1 calc GR . P B 2
C23 C 0.7940(4) 0.5368(3) 0.7389(2) 0.0266(10) Uani 1 1 d . . . . .
H23A H 0.741499 0.482992 0.731663 0.032 Uiso 1 1 calc R . . . .
H23B H 0.888492 0.528453 0.728345 0.032 Uiso 1 1 calc R . . . .
C24 C 0.8179(4) 0.5561(3) 0.8054(2) 0.0291(11) Uani 1 1 d . . . . .
H24A H 0.922096 0.557542 0.821277 0.035 Uiso 1 1 calc R . . . .
H24B H 0.778081 0.509067 0.825088 0.035 Uiso 1 1 calc R . . . .
B1 B 0.6756(6) 0.5864(5) 0.6078(3) 0.0414(15) Uani 1 1 d D . . . .
H1A H 0.616(6) 0.522(2) 0.604(3) 0.062 Uiso 1 1 d DR . . . .
H1B H 0.793(3) 0.575(4) 0.602(3) 0.062 Uiso 1 1 d DR . . . .
H1C H 0.622(7) 0.638(3) 0.575(2) 0.062 Uiso 1 1 d DR . . . .
B2 B 0.7751(6) 0.6720(5) 0.9096(3) 0.0423(15) Uani 1 1 d D . . . .
H2A H 0.708(6) 0.729(3) 0.921(3) 0.063 Uiso 1 1 d DR . . . .
H2B H 0.8997(13) 0.675(4) 0.919(3) 0.063 Uiso 1 1 d DR . . . .
H2C H 0.729(7) 0.611(2) 0.927(3) 0.063 Uiso 1 1 d DR . . . .
Cl1 Cl 0.48393(17) 0.85905(10) 0.70489(7) 0.0566(4) Uani 1 1 d . . . . .
Cl2 Cl 0.53551(15) 0.86456(10) 0.83256(7) 0.0515(4) Uani 1 1 d . . . . .
C27 C 0.4076(5) 0.8790(4) 0.7668(3) 0.0482(15) Uani 1 1 d . . . . .
H27A H 0.326035 0.840469 0.766536 0.058 Uiso 1 1 calc R . . . .
H27B H 0.371105 0.937307 0.765092 0.058 Uiso 1 1 calc R . . . .

loop_
_atom_site_aniso_label
_atom_site_aniso_U_11
_atom_site_aniso_U_22
_atom_site_aniso_U_33
_atom_site_aniso_U_23
_atom_site_aniso_U_13
_atom_site_aniso_U_12
Se1 0.0229(2) 0.0275(3) 0.0544(4) 0.0041(3) 0.0081(2) -0.00331(19)
Se2 0.0132(2) 0.0491(4) 0.0699(4) 0.0058(3) 0.0081(2) 0.0019(2)
P1 0.0136(5) 0.0280(6) 0.0361(7) -0.0018(5) 0.0049(4) -0.0001(4)
P2 0.0128(5) 0.0315(7) 0.0364(7) 0.0019(5) 0.0043(4) -0.0004(4)
N1 0.0139(15) 0.029(2) 0.033(2) 0.0038(18) 0.0061(14) -0.0001(14)
N2 0.0115(15) 0.027(2) 0.037(2) -0.0005(18) 0.0038(15) -0.0025(14)
N3 0.0112(15) 0.027(2) 0.040(2) -0.0017(18) 0.0043(14) 0.0012(14)
N4 0.0138(16) 0.027(2) 0.040(2) -0.0029(18) 0.0075(16) -0.0010(14)
C1 0.0147(19) 0.027(3) 0.036(3) 0.002(2) 0.0054(17) -0.0001(17)
C2 0.0153(19) 0.023(2) 0.042(3) 0.002(2) 0.0065(18) 0.0025(17)
C3 0.0115(18) 0.028(3) 0.038(3) -0.002(2) 0.0048(17) 0.0024(16)
C4 0.042(2) 0.044(2) 0.041(2) 0.0052(17) 0.0061(16) -0.0032(17)
C5 0.042(2) 0.044(2) 0.041(2) 0.0050(17) 0.0055(16) -0.0027(17)
C5S 0.042(2) 0.044(2) 0.041(2) 0.0050(17) 0.0055(16) -0.0025(17)
C6 0.043(2) 0.045(2) 0.042(2) 0.0050(18) 0.0052(16) -0.0024(17)
C6S 0.042(2) 0.045(2) 0.042(2) 0.0050(18) 0.0053(16) -0.0023(17)
C7 0.044(2) 0.046(2) 0.044(3) 0.006(2) 0.003(2) -0.002(2)
C7S 0.044(2) 0.046(2) 0.043(2) 0.004(2) 0.0041(19) -0.001(2)
C8 0.020(2) 0.031(3) 0.035(3) -0.008(2) 0.0046(19) -0.0009(18)
C9 0.017(2) 0.042(3) 0.037(3) -0.002(2) 0.0043(19) 0.0023(19)
C10 0.038(2) 0.055(4) 0.040(3) -0.008(3) 0.012(2) -0.003(2)
C11 0.0451(18) 0.067(2) 0.055(2) -0.0042(18) 0.0056(16) 0.0036(17)
C12 0.0123(19) 0.024(2) 0.042(3) -0.003(2) 0.0014(18) 0.0017(16)
C13 0.0184(8) 0.0266(12) 0.0298(12) 0.0010(9) 0.0033(9) -0.0005(9)
C14 0.0160(19) 0.023(2) 0.042(3) -0.003(2) 0.0085(19) -0.0004(16)
C15 0.018(2) 0.040(3) 0.049(3) -0.006(3) -0.003(2) 0.0004(19)
C16 0.031(3) 0.050(4) 0.048(3) 0.005(3) -0.002(2) 0.008(2)
C17 0.040(3) 0.067(4) 0.062(4) 0.009(4) -0.007(3) 0.003(3)
C18 0.072(5) 0.081(5) 0.053(4) 0.003(4) -0.010(4) 0.007(4)
C19 0.021(2) 0.037(3) 0.055(3) 0.003(3) 0.019(2) 0.0029(19)
C20 0.0591(18) 0.0599(19) 0.0612(19) 0.0018(10) 0.0161(10) 0.0018(10)
C21 0.031(4) 0.047(6) 0.059(7) 0.005(5) 0.015(4) 0.000(4)
C21S 0.051(9) 0.054(10) 0.044(10) 0.016(8) 0.024(7) 0.012(7)
C22 0.045(5) 0.048(6) 0.054(7) 0.008(5) 0.015(4) -0.004(4)
C22S 0.068(6) 0.068(6) 0.067(6) 0.001(2) 0.014(2) 0.000(2)
C23 0.0132(18) 0.025(2) 0.043(3) 0.001(2) 0.0092(18) 0.0015(16)
C24 0.017(2) 0.028(3) 0.041(3) -0.001(2) 0.0049(19) 0.0035(17)
B1 0.036(3) 0.050(4) 0.038(4) -0.005(3) 0.005(3) -0.005(3)
B2 0.033(3) 0.058(4) 0.034(4) 0.004(3) 0.004(2) -0.004(3)
Cl1 0.0634(9) 0.0496(9) 0.0564(10) -0.0057(7) 0.0109(7) -0.0046(7)
Cl2 0.0424(7) 0.0580(9) 0.0536(9) 0.0115(7) 0.0088(6) -0.0039(6)
C27 0.021(2) 0.052(4) 0.070(4) 0.002(3) 0.005(2) 0.003(2)

loop_
_atom_type_symbol
_atom_type_description
_atom_type_scat_dispersion_real
_atom_type_scat_dispersion_imag
_atom_type_scat_source
C C 0.0181 0.0091 'International Tables Vol C Tables 4.2.6.8 and 6.1.1.4'
H H 0.0000 0.0000 'International Tables Vol C Tables 4.2.6.8 and 6.1.1.4'
B B 0.0090 0.0039 'International Tables Vol C Tables 4.2.6.8 and 6.1.1.4'
Cl Cl 0.3639 0.7018 'International Tables Vol C Tables 4.2.6.8 and 6.1.1.4'
N N 0.0311 0.0180 'International Tables Vol C Tables 4.2.6.8 and 6.1.1.4'
P P 0.2955 0.4335 'International Tables Vol C Tables 4.2.6.8 and 6.1.1.4'
Se Se -0.7943 1.1372 'International Tables Vol C Tables 4.2.6.8 and 6.1.1.4'

loop_
_geom_angle_atom_site_label_1
_geom_angle_atom_site_label_2
_geom_angle_atom_site_label_3
_geom_angle
_geom_angle_site_symmetry_1
_geom_angle_site_symmetry_3
_geom_angle_publ_flag
C1 P1 C23 99.3(2) . . ?
C1 P1 B1 122.2(3) . . ?
C12 P1 C1 97.3(2) . . ?
C12 P1 C23 99.0(2) . . ?
C12 P1 B1 121.6(2) . . ?
C23 P1 B1 112.8(3) . . ?
C3 P2 C14 97.8(2) . . ?
C3 P2 C24 99.0(2) . . ?
C3 P2 B2 120.8(3) . . ?
C14 P2 C24 99.2(2) . . ?
C14 P2 B2 122.3(2) . . ?
C24 P2 B2 113.4(3) . . ?
C1 N1 C4 126.5(4) . . ?
C2 N1 C1 109.0(4) . . ?
C2 N1 C4 124.5(4) . . ?
C2 N2 C3 109.3(4) . . ?
C2 N2 C8 124.1(4) . . ?
C3 N2 C8 126.6(4) . . ?
C12 N3 C15 127.1(4) . . ?
C13 N3 C12 109.0(4) . . ?
C13 N3 C15 123.9(4) . . ?
C13 N4 C14 108.4(4) . . ?
C13 N4 C19 125.0(4) . . ?
C14 N4 C19 126.6(4) . . ?
N1 C1 P1 132.7(4) . . ?
C3 C1 P1 120.1(3) . . ?
C3 C1 N1 107.1(4) . . ?
N1 C2 Se1 126.4(4) . . ?
N1 C2 N2 107.1(4) . . ?
N2 C2 Se1 126.5(4) . . ?
N2 C3 P2 132.3(4) . . ?
C1 C3 P2 120.1(3) . . ?
C1 C3 N2 107.5(4) . . ?
N1 C4 C5 101.6(5) . . ?
N1 C4 C5S 121.5(7) . . ?
C6 C5 C4 111.1(8) . . ?
C4 C5S C6S 111.0(8) . . ?
C5 C6 C7 110.2(9) . . ?
C5S C6S C7S 112.1(8) . . ?
N2 C8 C9 112.4(4) . . ?
C10 C9 C8 111.2(4) . . ?
C11 C10 C9 114.1(5) . . ?
N3 C12 P1 132.6(4) . . ?
C14 C12 P1 120.3(3) . . ?
C14 C12 N3 106.9(4) . . ?
N3 C13 Se2 126.5(3) . . ?
N3 C13 N4 107.2(3) . . ?
N4 C13 Se2 126.3(3) . . ?
N4 C14 P2 131.7(4) . . ?
C12 C14 P2 119.9(3) . . ?
C12 C14 N4 108.3(4) . . ?
N3 C15 C16 112.6(4) . . ?
C15 C16 C17 112.7(5) . . ?
C18 C17 C16 114.2(5) . . ?
N4 C19 C20 113.6(5) . . ?
C21 C20 C19 123.3(6) . . ?
C21S C20 C19 117.4(7) . . ?
C20 C21 C22 114.6(7) . . ?
C20 C21S C22S 112.7(12) . . ?
C24 C23 P1 116.5(3) . . ?
C23 C24 P2 116.5(3) . . ?
Cl1 C27 Cl2 110.3(3) . . ?

loop_
_geom_bond_atom_site_label_1
_geom_bond_atom_site_label_2
_geom_bond_distance
_geom_bond_site_symmetry_2
_geom_bond_publ_flag
Se1 C2 1.837(4) . ?
Se2 C13 1.847(4) . ?
P1 C1 1.806(5) . ?
P1 C12 1.802(4) . ?
P1 C23 1.835(5) . ?
P1 B1 1.906(7) . ?
P2 C3 1.801(5) . ?
P2 C14 1.814(5) . ?
P2 C24 1.827(5) . ?
P2 B2 1.909(7) . ?
N1 C1 1.394(6) . ?
N1 C2 1.358(6) . ?
N1 C4 1.463(7) . ?
N2 C2 1.359(6) . ?
N2 C3 1.381(6) . ?
N2 C8 1.474(6) . ?
N3 C12 1.387(5) . ?
N3 C13 1.354(6) . ?
N3 C15 1.467(7) . ?
N4 C13 1.371(6) . ?
N4 C14 1.371(6) . ?
N4 C19 1.460(7) . ?
C1 C3 1.361(7) . ?
C4 C5 1.662(13) . ?
C4 C5S 1.484(8) . ?
C5 C6 1.503(9) . ?
C5S C6S 1.505(9) . ?
C6 C7 1.508(9) . ?
C6S C7S 1.504(9) . ?
C8 C9 1.517(6) . ?
C9 C10 1.512(8) . ?
C10 C11 1.509(8) . ?
C12 C14 1.357(7) . ?
C15 C16 1.512(8) . ?
C16 C17 1.528(8) . ?
C17 C18 1.503(11) . ?
C19 C20 1.487(8) . ?
C20 C21 1.455(7) . ?
C20 C21S 1.448(8) . ?
C21 C22 1.513(12) . ?
C21S C22S 1.502(17) . ?
C23 C24 1.538(7) . ?
Cl1 C27 1.759(6) . ?
Cl2 C27 1.764(6) . ?

loop_
_geom_torsion_atom_site_label_1
_geom_torsion_atom_site_label_2
_geom_torsion_atom_site_label_3
_geom_torsion_atom_site_label_4
_geom_torsion
_geom_torsion_site_symmetry_1
_geom_torsion_site_symmetry_2
_geom_torsion_site_symmetry_3
_geom_torsion_site_symmetry_4
_geom_torsion_publ_flag
P1 C1 C3 P2 0.3(5) . . . . ?
P1 C1 C3 N2 178.1(3) . . . . ?
P1 C12 C14 P2 1.9(6) . . . . ?
P1 C12 C14 N4 -176.0(3) . . . . ?
P1 C23 C24 P2 2.0(4) . . . . ?
N1 C1 C3 P2 -177.4(3) . . . . ?
N1 C1 C3 N2 0.4(4) . . . . ?
N1 C4 C5 C6 175.9(8) . . . . ?
N1 C4 C5S C6S -69.1(11) . . . . ?
N2 C8 C9 C10 178.3(4) . . . . ?
N3 C12 C14 P2 178.2(3) . . . . ?
N3 C12 C14 N4 0.3(5) . . . . ?
N3 C15 C16 C17 -168.7(4) . . . . ?
N4 C19 C20 C21 -82.2(8) . . . . ?
N4 C19 C20 C21S -156.9(9) . . . . ?
C1 P1 C12 N3 135.1(5) . . . . ?
C1 P1 C12 C14 -49.8(4) . . . . ?
C1 P1 C23 C24 48.1(3) . . . . ?
C1 N1 C2 Se1 -179.7(3) . . . . ?
C1 N1 C2 N2 -0.2(4) . . . . ?
C1 N1 C4 C5 91.0(6) . . . . ?
C1 N1 C4 C5S 109.2(7) . . . . ?
C2 N1 C1 P1 -177.4(3) . . . . ?
C2 N1 C1 C3 -0.1(5) . . . . ?
C2 N1 C4 C5 -91.9(6) . . . . ?
C2 N1 C4 C5S -73.7(7) . . . . ?
C2 N2 C3 P2 176.9(3) . . . . ?
C2 N2 C3 C1 -0.5(4) . . . . ?
C2 N2 C8 C9 -81.7(5) . . . . ?
C3 P2 C14 N4 -135.4(5) . . . . ?
C3 P2 C14 C12 47.3(4) . . . . ?
C3 P2 C24 C23 -51.0(4) . . . . ?
C3 N2 C2 Se1 180.0(3) . . . . ?
C3 N2 C2 N1 0.4(4) . . . . ?
C3 N2 C8 C9 95.5(5) . . . . ?
C4 N1 C1 P1 0.1(7) . . . . ?
C4 N1 C1 C3 177.3(4) . . . . ?
C4 N1 C2 Se1 2.8(6) . . . . ?
C4 N1 C2 N2 -177.7(4) . . . . ?
C4 C5 C6 C7 -173.4(9) . . . . ?
C4 C5S C6S C7S 171.2(9) . . . . ?
C8 N2 C2 Se1 -2.4(6) . . . . ?
C8 N2 C2 N1 178.1(4) . . . . ?
C8 N2 C3 P2 -0.7(6) . . . . ?
C8 N2 C3 C1 -178.1(4) . . . . ?
C8 C9 C10 C11 -172.1(5) . . . . ?
C12 P1 C1 N1 -134.4(4) . . . . ?
C12 P1 C1 C3 48.7(4) . . . . ?
C12 P1 C23 C24 -50.9(3) . . . . ?
C12 N3 C13 Se2 177.2(3) . . . . ?
C12 N3 C13 N4 -1.1(5) . . . . ?
C12 N3 C15 C16 -92.8(5) . . . . ?
C13 N3 C12 P1 176.2(4) . . . . ?
C13 N3 C12 C14 0.6(5) . . . . ?
C13 N3 C15 C16 87.2(5) . . . . ?
C13 N4 C14 P2 -178.5(4) . . . . ?
C13 N4 C14 C12 -1.0(5) . . . . ?
C13 N4 C19 C20 92.7(6) . . . . ?
C14 P2 C3 N2 134.4(4) . . . . ?
C14 P2 C3 C1 -48.4(4) . . . . ?
C14 P2 C24 C23 48.4(4) . . . . ?
C14 N4 C13 Se2 -177.0(3) . . . . ?
C14 N4 C13 N3 1.3(5) . . . . ?
C14 N4 C19 C20 -85.2(6) . . . . ?
C15 N3 C12 P1 -3.8(7) . . . . ?
C15 N3 C12 C14 -179.5(4) . . . . ?
C15 N3 C13 Se2 -2.8(6) . . . . ?
C15 N3 C13 N4 178.9(4) . . . . ?
C15 C16 C17 C18 -60.3(8) . . . . ?
C19 N4 C13 Se2 4.7(7) . . . . ?
C19 N4 C13 N3 -176.9(4) . . . . ?
C19 N4 C14 P2 -0.3(7) . . . . ?
C19 N4 C14 C12 177.2(4) . . . . ?
C19 C20 C21 C22 -178.3(7) . . . . ?
C19 C20 C21S C22S 167.5(12) . . . . ?
C23 P1 C1 N1 125.2(4) . . . . ?
C23 P1 C1 C3 -51.8(4) . . . . ?
C23 P1 C12 N3 -124.2(5) . . . . ?
C23 P1 C12 C14 51.0(4) . . . . ?
C24 P2 C3 N2 -125.0(4) . . . . ?
C24 P2 C3 C1 52.2(4) . . . . ?
C24 P2 C14 N4 124.1(5) . . . . ?
C24 P2 C14 C12 -53.2(4) . . . . ?
B1 P1 C1 N1 0.6(5) . . . . ?
B1 P1 C1 C3 -176.4(4) . . . . ?
B1 P1 C12 N3 -0.2(6) . . . . ?
B1 P1 C12 C14 174.9(4) . . . . ?
B1 P1 C23 C24 179.1(3) . . . . ?
B2 P2 C3 N2 -0.8(5) . . . . ?
B2 P2 C3 C1 176.4(4) . . . . ?
B2 P2 C14 N4 -1.1(6) . . . . ?
B2 P2 C14 C12 -178.5(4) . . . . ?
B2 P2 C24 C23 179.7(3) . . . . ?
